data_7003606
loop_
_publ_author_name
'Zhou, Zhao-Hui'
'Chen, Can-Yu'
'Cao, Ze-Xing'
'Tsai, Khi-Rui'
'Chow, Yuan L.'

_publ_section_title
;
 N-heterocycle chelated oxomolybdenum(VI and V) complexes with
 bidentate citrate
;
_journal_issue 18
_journal_name_full 'Dalton Transactions'
_journal_page_first 2475
_journal_page_last 2479
_journal_paper_doi 10.1039/B717452G
_journal_year 2008
_chemical_formula_sum 'C32 H36 Mo2 N4 O21'
_chemical_formula_weight 1004.53
_chemical_name_common 'Citrato bipyridine molybdate'
_chemical_name_systematic
;
?
;
_space_group_IT_number 2
_symmetry_cell_setting triclinic
_symmetry_space_group_name_Hall '-P 1'
_symmetry_space_group_name_H-M 'P -1'
_atom_sites_solution_hydrogens geom
_atom_sites_solution_primary direct
_atom_sites_solution_secondary difmap
_audit_creation_method SHELXL-97
_cell_angle_alpha 103.71(4)
_cell_angle_beta 107.11(4)
_cell_angle_gamma 94.48(3)
_cell_formula_units_Z 2
_cell_length_a 10.306(3)
_cell_length_b 13.089(5)
_cell_length_c 16.049(9)
_cell_measurement_temperature 296(2)
_cell_volume 1984.5(16)
_computing_structure_refinement 'SHELXL-97 (Sheldrick, 1997)'
_computing_structure_solution 'SHELXS-97 (Sheldrick, 1990)'
_diffrn_ambient_temperature 296(2)
_diffrn_measured_fraction_theta_full 0.874
_diffrn_measured_fraction_theta_max 0.874
_diffrn_measurement_device_type 'Bruker Apex CCD diffractometer'
_diffrn_radiation_monochromator graphite
_diffrn_radiation_source 'fine-focus sealed tube'
_diffrn_radiation_type MoK\a
_diffrn_radiation_wavelength 0.71073
_diffrn_reflns_av_R_equivalents 0.0619
_diffrn_reflns_av_sigmaI/netI 0.1983
_diffrn_reflns_limit_h_max 15
_diffrn_reflns_limit_h_min -14
_diffrn_reflns_limit_k_max 19
_diffrn_reflns_limit_k_min -19
_diffrn_reflns_limit_l_max 22
_diffrn_reflns_limit_l_min -23
_diffrn_reflns_number 24574
_diffrn_reflns_theta_full 32.50
_diffrn_reflns_theta_max 32.50
_diffrn_reflns_theta_min 2.79
_exptl_absorpt_coefficient_mu 0.721
_exptl_absorpt_correction_T_max 0.8693
_exptl_absorpt_correction_T_min 0.8693
_exptl_absorpt_correction_type multi-scan
_exptl_absorpt_process_details '(SADABS; Bruker, 2002)'
_exptl_crystal_density_diffrn 1.681
_exptl_crystal_density_method 'not measured'
_exptl_crystal_F_000 1016
_exptl_crystal_size_max 0.25
_exptl_crystal_size_mid 0.21
_exptl_crystal_size_min 0.14
_refine_diff_density_max 1.558
_refine_diff_density_min -0.646
_refine_diff_density_rms 0.116
_refine_ls_extinction_method none
_refine_ls_goodness_of_fit_ref 0.893
_refine_ls_hydrogen_treatment mixed
_refine_ls_matrix_type full
_refine_ls_number_parameters 565
_refine_ls_number_reflns 12584
_refine_ls_number_restraints 14
_refine_ls_restrained_S_all 0.892
_refine_ls_R_factor_all 0.1416
_refine_ls_R_factor_gt 0.0547
_refine_ls_shift/su_max 0.000
_refine_ls_shift/su_mean 0.000
_refine_ls_structure_factor_coef Fsqd
_refine_ls_weighting_details 'calc w=1/[\s^2^(Fo^2^)+(0.0661P)^2^+0.0000P] where P=(Fo^2^+2Fc^2^)/3'
_refine_ls_weighting_scheme calc
_refine_ls_wR_factor_gt 0.1247
_refine_ls_wR_factor_ref 0.1514
_reflns_number_gt 5116
_reflns_number_total 12584
_reflns_threshold_expression >2sigma(I)
_cod_data_source_file B717452G.txt
_cod_data_source_block 2
_cod_depositor_comments
;
The following automatic conversions were performed:
'_symmetry_cell_setting' value 'Triclinic' changed to 'triclinic'
according to '/home/saulius/struct/CIF-dictionaries/cif_core.dic'
dictionary named 'cif_core.dic' version 2.4.1 from
2010-06-29.

'_exptl_absorpt_correction_type' value 'multi scan' changed
to 'multi-scan' according to
'/home/saulius/struct/CIF-dictionaries/cif_core.dic' dictionary named
'cif_core.dic' version 2.4.1 from 2010-06-29.

Automatic conversion script
Id: cif_fix_enum 1527 2010-12-29 10:47:43Z saulius 
;
_cod_original_cell_volume 1984.6(15)
_cod_database_code 7003606

loop_
_symmetry_equiv_pos_as_xyz
'x, y, z'
'-x, -y, -z'

loop_
_atom_site_label
_atom_site_type_symbol
_atom_site_fract_x
_atom_site_fract_y
_atom_site_fract_z
_atom_site_U_iso_or_equiv
_atom_site_adp_type
_atom_site_occupancy
_atom_site_symmetry_multiplicity
_atom_site_calc_flag
_atom_site_refinement_flags
_atom_site_disorder_assembly
_atom_site_disorder_group
Mo1 Mo 0.24359(4) 0.35256(3) 0.17366(3) 0.03983(12) Uani 1 1 d . . .
Mo2 Mo 0.01733(4) 0.26261(3) 0.29619(3) 0.04258(13) Uani 1 1 d . . .
N1 N 0.1785(4) 0.5165(3) 0.1945(3) 0.0526(10) Uani 1 1 d . . .
N2 N 0.0172(4) 0.3417(3) 0.0793(3) 0.0502(10) Uani 1 1 d . . .
N11 N -0.0685(4) 0.4167(3) 0.3031(3) 0.0463(9) Uani 1 1 d . . .
N12 N 0.1686(4) 0.3985(3) 0.4163(3) 0.0501(10) Uani 1 1 d . . .
O1 O 0.2691(3) 0.2064(2) 0.1173(2) 0.0453(7) Uani 1 1 d . . .
O2 O 0.2832(3) 0.3711(3) 0.0581(2) 0.0552(8) Uani 1 1 d . . .
O3 O 0.3849(5) 0.3038(4) -0.0430(3) 0.1007(15) Uani 1 1 d . . .
O4 O 0.5724(5) 0.1928(4) 0.2616(4) 0.1059(16) Uani 1 1 d . . .
O5 O 0.5048(9) 0.0432(5) 0.1448(4) 0.139(2) Uani 1 1 d D . .
O6 O 0.0957(5) 0.1543(4) -0.1004(3) 0.1012(15) Uani 1 1 d . . .
O7 O 0.0708(6) -0.0043(4) -0.0767(3) 0.1049(16) Uani 1 1 d D . .
O8 O 0.3939(3) 0.4117(3) 0.2532(3) 0.0703(10) Uani 1 1 d . . .
O9 O 0.1435(3) 0.3025(2) 0.24037(19) 0.0439(7) Uani 1 1 d . . .
O11 O 0.1212(3) 0.1518(2) 0.3344(2) 0.0432(7) Uani 1 1 d . . .
O12 O -0.0512(3) 0.2417(2) 0.4014(2) 0.0487(8) Uani 1 1 d . . .
O13 O -0.0750(3) 0.1294(3) 0.4815(2) 0.0599(9) Uani 1 1 d . . .
O14 O 0.3372(4) -0.0002(4) 0.4022(4) 0.0929(14) Uani 1 1 d . . .
O15 O 0.4443(4) 0.1597(4) 0.4901(4) 0.0934(14) Uani 1 1 d D . .
O16 O -0.1994(4) 0.0098(3) 0.2715(3) 0.0903(14) Uani 1 1 d . . .
O17 O -0.1626(6) -0.1519(4) 0.2865(5) 0.122(2) Uani 1 1 d D . .
O18 O -0.1241(3) 0.2060(3) 0.2062(2) 0.0568(8) Uani 1 1 d . . .
C1 C 0.3481(5) 0.1993(4) 0.0566(3) 0.0589(13) Uani 1 1 d . . .
C2 C 0.3387(5) 0.2971(5) 0.0168(3) 0.0591(13) Uani 1 1 d . . .
C3 C 0.5027(6) 0.2101(6) 0.1102(5) 0.085(2) Uani 1 1 d . . .
H3A H 0.5510 0.1852 0.0676 0.102 Uiso 1 1 calc R . .
H3B H 0.5387 0.2850 0.1394 0.102 Uiso 1 1 calc R . .
C4 C 0.5347(7) 0.1490(6) 0.1825(5) 0.0845(19) Uani 1 1 d . . .
C5 C 0.2962(7) 0.0926(5) -0.0181(4) 0.0801(18) Uani 1 1 d . . .
H5A H 0.3496 0.0874 -0.0592 0.096 Uiso 1 1 calc R . .
H5B H 0.3088 0.0339 0.0093 0.096 Uiso 1 1 calc R . .
C6 C 0.1492(7) 0.0846(5) -0.0693(3) 0.0681(16) Uani 1 1 d . . .
C7 C 0.2641(7) 0.6010(4) 0.2531(4) 0.0792(18) Uani 1 1 d . . .
H7A H 0.3497 0.5908 0.2873 0.095 Uiso 1 1 calc R . .
C8 C 0.2331(9) 0.7053(5) 0.2668(5) 0.097(2) Uani 1 1 d . . .
H8A H 0.2945 0.7630 0.3095 0.116 Uiso 1 1 calc R . .
C9 C 0.1062(10) 0.7168(6) 0.2131(5) 0.111(3) Uani 1 1 d . . .
H9A H 0.0815 0.7843 0.2194 0.133 Uiso 1 1 calc R . .
C10 C 0.0152(7) 0.6311(4) 0.1503(4) 0.0772(17) Uani 1 1 d . . .
H10A H -0.0689 0.6398 0.1131 0.093 Uiso 1 1 calc R . .
C11 C 0.0544(6) 0.5301(4) 0.1448(4) 0.0590(14) Uani 1 1 d . . .
C12 C -0.0373(5) 0.4321(4) 0.0820(3) 0.0498(11) Uani 1 1 d . . .
C13 C -0.1756(6) 0.4295(6) 0.0286(4) 0.0761(18) Uani 1 1 d . . .
H13A H -0.2127 0.4919 0.0277 0.091 Uiso 1 1 calc R . .
C14 C -0.2517(6) 0.3332(7) -0.0209(4) 0.087(2) Uani 1 1 d . . .
H14A H -0.3432 0.3289 -0.0550 0.105 Uiso 1 1 calc R . .
C15 C -0.1936(7) 0.2410(6) -0.0207(5) 0.0847(19) Uani 1 1 d . . .
H15A H -0.2452 0.1752 -0.0558 0.102 Uiso 1 1 calc R . .
C16 C -0.0606(5) 0.2474(4) 0.0309(3) 0.0583(14) Uani 1 1 d . . .
H16A H -0.0231 0.1853 0.0326 0.070 Uiso 1 1 calc R . .
C21 C 0.0838(4) 0.0996(3) 0.3951(3) 0.0415(10) Uani 1 1 d . . .
C22 C -0.0227(5) 0.1586(4) 0.4299(3) 0.0474(11) Uani 1 1 d . . .
C23 C 0.2102(5) 0.1146(4) 0.4802(4) 0.0585(13) Uani 1 1 d . . .
H23A H 0.1893 0.0707 0.5170 0.070 Uiso 1 1 calc R . .
H23B H 0.2297 0.1883 0.5160 0.070 Uiso 1 1 calc R . .
C24 C 0.3394(6) 0.0841(5) 0.4552(4) 0.0626(14) Uani 1 1 d . . .
C25 C 0.0277(5) -0.0188(4) 0.3499(4) 0.0574(13) Uani 1 1 d . . .
H25A H 0.0773 -0.0449 0.3085 0.069 Uiso 1 1 calc R . .
H25B H 0.0493 -0.0561 0.3966 0.069 Uiso 1 1 calc R . .
C26 C -0.1196(6) -0.0488(4) 0.2999(4) 0.0636(15) Uani 1 1 d . . .
C27 C -0.1905(5) 0.4212(5) 0.2451(4) 0.0617(14) Uani 1 1 d . . .
H27A H -0.2382 0.3587 0.2013 0.074 Uiso 1 1 calc R . .
C28 C -0.2493(6) 0.5106(5) 0.2461(4) 0.0751(17) Uani 1 1 d . . .
H28A H -0.3337 0.5089 0.2034 0.090 Uiso 1 1 calc R . .
C29 C -0.1819(7) 0.6039(5) 0.3114(5) 0.0845(19) Uani 1 1 d . . .
H29A H -0.2198 0.6664 0.3136 0.101 Uiso 1 1 calc R . .
C30 C -0.0550(7) 0.6024(4) 0.3744(4) 0.0727(16) Uani 1 1 d . . .
H30A H -0.0077 0.6641 0.4193 0.087 Uiso 1 1 calc R . .
C31 C 0.0003(5) 0.5077(4) 0.3693(3) 0.0523(12) Uani 1 1 d . . .
C32 C 0.1322(5) 0.4973(4) 0.4336(3) 0.0499(11) Uani 1 1 d . . .
C33 C 0.2162(6) 0.5813(5) 0.5066(4) 0.0723(17) Uani 1 1 d . . .
H33A H 0.1889 0.6479 0.5180 0.087 Uiso 1 1 calc R . .
C34 C 0.3377(6) 0.5649(5) 0.5604(5) 0.0778(18) Uani 1 1 d . . .
H34A H 0.3941 0.6203 0.6085 0.093 Uiso 1 1 calc R . .
C35 C 0.3763(5) 0.4662(5) 0.5432(4) 0.0705(17) Uani 1 1 d . . .
H35A H 0.4575 0.4532 0.5807 0.085 Uiso 1 1 calc R . .
C36 C 0.2896(5) 0.3836(5) 0.4668(4) 0.0628(14) Uani 1 1 d . . .
H36A H 0.3186 0.3181 0.4520 0.075 Uiso 1 1 calc R . .
O1W O -0.1965(5) -0.0418(4) -0.1856(3) 0.0878(13) Uani 1 1 d D . .
O2W O 0.6413(5) 0.1234(6) 0.4203(4) 0.1161(19) Uani 1 1 d D . .
O3W O 0.4610(9) -0.0684(6) 0.2617(5) 0.166(3) Uani 1 1 d D . .
O4W O -0.4202(7) -0.2369(7) 0.2079(6) 0.186(4) Uani 1 1 d D . .
H1 H 0.478(13) -0.023(2) 0.134(9) 0.223 Uiso 1 1 d D . .
H2 H 0.003(8) -0.037(9) -0.123(5) 0.223 Uiso 1 1 d D . .
H11 H 0.520(6) 0.144(9) 0.483(8) 0.223 Uiso 1 1 d D . .
H12 H -0.136(12) -0.210(5) 0.265(8) 0.223 Uiso 1 1 d D . .
H1W2 H -0.163(9) -0.048(10) -0.228(4) 0.223 Uiso 1 1 d D . .
H2W1 H 0.647(12) 0.136(9) 0.372(4) 0.223 Uiso 1 1 d D . .
H2W2 H 0.705(9) 0.164(8) 0.466(4) 0.223 Uiso 1 1 d D . .
H3W1 H 0.506(10) -0.109(8) 0.235(6) 0.223 Uiso 1 1 d D . .
H3W2 H 0.490(12) -0.063(10) 0.3183(17) 0.223 Uiso 1 1 d D . .
H4W1 H -0.359(10) -0.182(6) 0.221(9) 0.223 Uiso 1 1 d D . .

loop_
_atom_site_aniso_label
_atom_site_aniso_U_11
_atom_site_aniso_U_22
_atom_site_aniso_U_33
_atom_site_aniso_U_23
_atom_site_aniso_U_13
_atom_site_aniso_U_12
Mo1 0.0403(2) 0.0385(2) 0.0457(2) 0.01788(17) 0.01562(17) 0.00903(17)
Mo2 0.0473(2) 0.0423(2) 0.0466(2) 0.01719(18) 0.02178(18) 0.01428(18)
N1 0.070(3) 0.041(2) 0.052(2) 0.0166(19) 0.022(2) 0.017(2)
N2 0.049(2) 0.063(3) 0.056(2) 0.037(2) 0.0246(19) 0.019(2)
N11 0.048(2) 0.053(2) 0.048(2) 0.0208(19) 0.0248(18) 0.0138(19)
N12 0.053(2) 0.063(3) 0.045(2) 0.0218(19) 0.0250(18) 0.007(2)
O1 0.0514(17) 0.0423(16) 0.0535(19) 0.0191(14) 0.0260(15) 0.0187(14)
O2 0.062(2) 0.0555(19) 0.065(2) 0.0305(17) 0.0321(17) 0.0196(17)
O3 0.133(4) 0.123(4) 0.105(3) 0.064(3) 0.091(3) 0.051(3)
O4 0.122(4) 0.116(4) 0.087(4) 0.039(3) 0.027(3) 0.049(3)
O5 0.234(7) 0.126(5) 0.088(4) 0.047(4) 0.065(4) 0.099(5)
O6 0.128(4) 0.069(3) 0.094(3) 0.029(3) 0.013(3) 0.010(3)
O7 0.165(5) 0.058(3) 0.088(4) 0.010(2) 0.043(3) 0.015(3)
O8 0.058(2) 0.063(2) 0.081(3) 0.021(2) 0.0091(19) 0.0088(18)
O9 0.0573(18) 0.0397(15) 0.0495(17) 0.0218(13) 0.0278(15) 0.0225(14)
O11 0.0515(17) 0.0467(17) 0.0483(17) 0.0229(14) 0.0307(14) 0.0185(14)
O12 0.0541(18) 0.0482(18) 0.061(2) 0.0220(16) 0.0357(16) 0.0172(15)
O13 0.070(2) 0.074(2) 0.067(2) 0.0410(19) 0.0467(19) 0.0268(19)
O14 0.074(3) 0.087(3) 0.121(4) 0.014(3) 0.045(3) 0.025(2)
O15 0.057(2) 0.107(4) 0.114(4) 0.024(3) 0.029(2) 0.012(3)
O16 0.072(3) 0.069(3) 0.121(4) 0.028(3) 0.015(2) 0.020(2)
O17 0.124(4) 0.062(3) 0.145(5) 0.018(3) 0.011(4) -0.019(3)
O18 0.0577(19) 0.059(2) 0.057(2) 0.0169(16) 0.0205(16) 0.0140(17)
C1 0.072(3) 0.068(3) 0.056(3) 0.026(3) 0.037(3) 0.027(3)
C2 0.061(3) 0.076(4) 0.051(3) 0.028(3) 0.026(3) 0.012(3)
C3 0.067(4) 0.130(6) 0.103(5) 0.073(4) 0.053(3) 0.054(4)
C4 0.091(5) 0.096(5) 0.092(5) 0.039(4) 0.044(4) 0.057(4)
C5 0.109(5) 0.076(4) 0.081(4) 0.030(3) 0.054(4) 0.045(4)
C6 0.114(5) 0.048(3) 0.041(3) 0.007(2) 0.026(3) 0.020(3)
C7 0.104(5) 0.044(3) 0.078(4) 0.012(3) 0.016(4) 0.013(3)
C8 0.154(7) 0.048(3) 0.067(4) 0.000(3) 0.023(4) -0.008(4)
C9 0.195(9) 0.072(5) 0.087(5) 0.028(4) 0.059(6) 0.072(6)
C10 0.110(5) 0.055(3) 0.078(4) 0.019(3) 0.038(4) 0.045(3)
C11 0.074(4) 0.069(3) 0.066(3) 0.041(3) 0.046(3) 0.037(3)
C12 0.050(3) 0.064(3) 0.048(3) 0.027(2) 0.024(2) 0.014(2)
C13 0.053(3) 0.125(6) 0.079(4) 0.060(4) 0.030(3) 0.044(4)
C14 0.045(3) 0.140(7) 0.066(4) 0.031(4) 0.006(3) -0.010(4)
C15 0.070(4) 0.099(5) 0.082(5) 0.037(4) 0.016(3) -0.005(4)
C16 0.049(3) 0.058(3) 0.043(3) 0.004(2) -0.008(2) -0.014(2)
C21 0.046(2) 0.046(2) 0.041(2) 0.0193(19) 0.0185(19) 0.013(2)
C22 0.050(3) 0.050(3) 0.041(3) 0.010(2) 0.016(2) 0.008(2)
C23 0.055(3) 0.065(3) 0.065(3) 0.030(3) 0.021(2) 0.020(3)
C24 0.061(3) 0.075(4) 0.066(4) 0.035(3) 0.025(3) 0.024(3)
C25 0.075(3) 0.054(3) 0.065(3) 0.032(3) 0.040(3) 0.022(3)
C26 0.078(4) 0.049(3) 0.050(3) 0.009(2) 0.009(3) -0.006(3)
C27 0.059(3) 0.067(3) 0.065(3) 0.027(3) 0.020(3) 0.019(3)
C28 0.076(4) 0.082(4) 0.077(4) 0.032(4) 0.024(3) 0.040(4)
C29 0.104(5) 0.081(4) 0.094(5) 0.043(4) 0.042(4) 0.057(4)
C30 0.106(5) 0.054(3) 0.072(4) 0.013(3) 0.049(4) 0.024(3)
C31 0.073(3) 0.042(3) 0.060(3) 0.019(2) 0.042(3) 0.017(2)
C32 0.056(3) 0.048(3) 0.052(3) 0.008(2) 0.030(2) 0.009(2)
C33 0.084(4) 0.057(3) 0.080(4) 0.002(3) 0.046(3) 0.009(3)
C34 0.064(4) 0.074(4) 0.086(4) 0.006(3) 0.025(3) 0.006(3)
C35 0.046(3) 0.097(5) 0.055(3) 0.015(3) 0.004(3) 0.000(3)
C36 0.052(3) 0.070(3) 0.082(4) 0.040(3) 0.027(3) 0.016(3)
O1W 0.126(4) 0.060(2) 0.102(3) 0.027(3) 0.068(3) 0.024(3)
O2W 0.070(3) 0.183(6) 0.135(4) 0.093(5) 0.046(3) 0.045(3)
O3W 0.251(9) 0.097(4) 0.186(7) 0.021(5) 0.136(7) 0.034(5)
O4W 0.126(5) 0.190(8) 0.174(7) -0.041(6) 0.031(5) -0.012(5)

loop_
_atom_type_symbol
_atom_type_description
_atom_type_scat_dispersion_real
_atom_type_scat_dispersion_imag
_atom_type_scat_source
C C 0.0033 0.0016 'International Tables Vol C Tables 4.2.6.8 and 6.1.1.4'
H H 0.0000 0.0000 'International Tables Vol C Tables 4.2.6.8 and 6.1.1.4'
N N 0.0061 0.0033 'International Tables Vol C Tables 4.2.6.8 and 6.1.1.4'
O O 0.0106 0.0060 'International Tables Vol C Tables 4.2.6.8 and 6.1.1.4'
Mo Mo -1.6832 0.6857 'International Tables Vol C Tables 4.2.6.8 and 6.1.1.4'

loop_
_geom_angle_atom_site_label_1
_geom_angle_atom_site_label_2
_geom_angle_atom_site_label_3
_geom_angle
_geom_angle_site_symmetry_1
_geom_angle_site_symmetry_3
_geom_angle_publ_flag
O8 Mo1 O9 102.77(17) . . ?
O8 Mo1 O1 106.66(16) . . ?
O9 Mo1 O1 92.12(12) . . ?
O8 Mo1 O2 100.68(17) . . ?
O9 Mo1 O2 156.36(13) . . ?
O1 Mo1 O2 78.25(13) . . ?
O8 Mo1 N1 86.72(17) . . ?
O9 Mo1 N1 95.32(14) . . ?
O1 Mo1 N1 162.87(14) . . ?
O2 Mo1 N1 88.95(14) . . ?
O8 Mo1 N2 156.48(17) . . ?
O9 Mo1 N2 79.23(13) . . ?
O1 Mo1 N2 96.62(14) . . ?
O2 Mo1 N2 80.50(13) . . ?
N1 Mo1 N2 69.78(15) . . ?
O18 Mo2 O9 102.00(15) . . ?
O18 Mo2 O11 110.11(15) . . ?
O9 Mo2 O11 92.25(12) . . ?
O18 Mo2 O12 100.75(15) . . ?
O9 Mo2 O12 157.18(13) . . ?
O11 Mo2 O12 78.28(12) . . ?
O18 Mo2 N11 87.05(16) . . ?
O9 Mo2 N11 93.03(12) . . ?
O11 Mo2 N11 160.55(13) . . ?
O12 Mo2 N11 89.83(13) . . ?
O18 Mo2 N12 157.34(16) . . ?
O9 Mo2 N12 79.64(13) . . ?
O11 Mo2 N12 92.32(14) . . ?
O12 Mo2 N12 80.05(13) . . ?
N11 Mo2 N12 70.29(14) . . ?
C7 N1 C11 118.7(5) . . ?
C7 N1 Mo1 120.7(4) . . ?
C11 N1 Mo1 120.5(3) . . ?
C16 N2 C12 120.4(4) . . ?
C16 N2 Mo1 121.1(3) . . ?
C12 N2 Mo1 118.1(3) . . ?
C27 N11 C31 118.0(4) . . ?
C27 N11 Mo2 121.3(3) . . ?
C31 N11 Mo2 120.7(3) . . ?
C36 N12 C32 118.9(5) . . ?
C36 N12 Mo2 122.6(4) . . ?
C32 N12 Mo2 118.5(3) . . ?
C1 O1 Mo1 115.5(3) . . ?
C2 O2 Mo1 117.5(3) . . ?
Mo1 O9 Mo2 169.92(17) . . ?
C21 O11 Mo2 119.2(2) . . ?
C22 O12 Mo2 117.0(3) . . ?
O1 C1 C5 109.3(4) . . ?
O1 C1 C3 109.8(4) . . ?
C5 C1 C3 111.6(5) . . ?
O1 C1 C2 109.6(4) . . ?
C5 C1 C2 112.2(4) . . ?
C3 C1 C2 104.3(4) . . ?
O2 C2 O3 124.9(5) . . ?
O2 C2 C1 113.0(4) . . ?
O3 C2 C1 122.1(5) . . ?
C4 C3 C1 115.0(5) . . ?
O4 C4 O5 126.1(7) . . ?
O4 C4 C3 122.4(7) . . ?
O5 C4 C3 111.4(7) . . ?
C6 C5 C1 110.7(5) . . ?
O6 C6 O7 119.3(6) . . ?
O6 C6 C5 125.8(6) . . ?
O7 C6 C5 114.8(6) . . ?
N1 C7 C8 123.8(6) . . ?
C9 C8 C7 115.9(6) . . ?
C10 C9 C8 121.9(6) . . ?
C9 C10 C11 117.4(6) . . ?
N1 C11 C10 122.1(6) . . ?
N1 C11 C12 115.9(4) . . ?
C10 C11 C12 122.0(5) . . ?
N2 C12 C13 120.4(5) . . ?
N2 C12 C11 115.5(4) . . ?
C13 C12 C11 124.0(5) . . ?
C14 C13 C12 118.0(6) . . ?
C13 C14 C15 120.2(5) . . ?
C16 C15 C14 119.7(6) . . ?
N2 C16 C15 121.1(6) . . ?
O11 C21 C25 111.9(4) . . ?
O11 C21 C23 109.2(4) . . ?
C25 C21 C23 110.7(4) . . ?
O11 C21 C22 108.2(4) . . ?
C25 C21 C22 111.4(4) . . ?
C23 C21 C22 105.2(4) . . ?
O12 C22 O13 122.5(4) . . ?
O12 C22 C21 115.2(4) . . ?
O13 C22 C21 122.2(4) . . ?
C21 C23 C24 111.9(4) . . ?
O14 C24 O15 123.8(5) . . ?
O14 C24 C23 122.3(5) . . ?
O15 C24 C23 113.6(5) . . ?
C26 C25 C21 117.8(4) . . ?
O16 C26 O17 121.2(5) . . ?
O16 C26 C25 127.0(5) . . ?
O17 C26 C25 111.8(5) . . ?
N11 C27 C28 124.5(5) . . ?
C27 C28 C29 119.0(5) . . ?
C28 C29 C30 118.4(5) . . ?
C31 C30 C29 119.8(6) . . ?
N11 C31 C30 120.4(5) . . ?
N11 C31 C32 115.7(4) . . ?
C30 C31 C32 123.9(5) . . ?
N12 C32 C33 121.3(5) . . ?
N12 C32 C31 114.7(4) . . ?
C33 C32 C31 124.0(5) . . ?
C34 C33 C32 119.7(5) . . ?
C33 C34 C35 119.6(6) . . ?
C34 C35 C36 118.9(5) . . ?
N12 C36 C35 121.4(5) . . ?

loop_
_geom_bond_atom_site_label_1
_geom_bond_atom_site_label_2
_geom_bond_distance
_geom_bond_site_symmetry_2
_geom_bond_publ_flag
Mo1 O8 1.676(4) . ?
Mo1 O9 1.875(3) . ?
Mo1 O1 1.987(3) . ?
Mo1 O2 2.075(3) . ?
Mo1 N1 2.277(4) . ?
Mo1 N2 2.351(4) . ?
Mo2 O18 1.686(3) . ?
Mo2 O9 1.888(3) . ?
Mo2 O11 1.976(3) . ?
Mo2 O12 2.077(3) . ?
Mo2 N11 2.257(4) . ?
Mo2 N12 2.342(4) . ?
N1 C7 1.323(7) . ?
N1 C11 1.344(6) . ?
N2 C16 1.339(6) . ?
N2 C12 1.345(6) . ?
N11 C27 1.341(6) . ?
N11 C31 1.370(6) . ?
N12 C36 1.330(6) . ?
N12 C32 1.362(6) . ?
O1 C1 1.435(6) . ?
O2 C2 1.308(6) . ?
O3 C2 1.207(6) . ?
O4 C4 1.194(8) . ?
O5 C4 1.343(9) . ?
O6 C6 1.231(7) . ?
O7 C6 1.324(8) . ?
O11 C21 1.435(5) . ?
O12 C22 1.299(6) . ?
O13 C22 1.226(5) . ?
O14 C24 1.217(7) . ?
O15 C24 1.294(7) . ?
O16 C26 1.232(7) . ?
O17 C26 1.332(7) . ?
C1 C5 1.545(8) . ?
C1 C3 1.549(8) . ?
C1 C2 1.558(7) . ?
C3 C4 1.533(9) . ?
C5 C6 1.478(9) . ?
C7 C8 1.408(9) . ?
C8 C9 1.380(10) . ?
C9 C10 1.377(10) . ?
C10 C11 1.402(7) . ?
C11 C12 1.480(7) . ?
C12 C13 1.424(7) . ?
C13 C14 1.356(9) . ?
C14 C15 1.389(10) . ?
C15 C16 1.361(8) . ?
C21 C25 1.531(6) . ?
C21 C23 1.545(6) . ?
C21 C22 1.549(6) . ?
C23 C24 1.554(7) . ?
C25 C26 1.464(7) . ?
C27 C28 1.358(8) . ?
C28 C29 1.381(9) . ?
C29 C30 1.403(9) . ?
C30 C31 1.398(7) . ?
C31 C32 1.484(7) . ?
C32 C33 1.405(7) . ?
C33 C34 1.362(9) . ?
C34 C35 1.370(8) . ?
C35 C36 1.432(8) . ?
